data_7710281
loop_
_publ_author_name
'Li, Yuzhu'
'Xi, Jing'
'Ferrando-Soria, Jes\'us'
'Zhang, Yi-Quan'
'Wang, Wenyuan'
'Song, You'
'Guo, Yan'
'Pardo, Emilio'
'Liu, Xiangyu'

_publ_section_title
;
 Slow magnetic relaxation in a trigonal-planar mononuclear Fe(ii) complex
;
_journal_name_full 'Dalton Transactions'
_journal_paper_doi 10.1039/D2DT00899H
_journal_year 2022
_chemical_formula_moiety 'C45 H49 Cl2 Fe N2'
_chemical_formula_sum 'C45 H49 Cl2 Fe N2'
_chemical_formula_weight 744.61
_space_group_crystal_system triclinic
_space_group_IT_number 2
_space_group_name_Hall '-P 1'
_space_group_name_H-M_alt 'P -1'
_atom_sites_solution_hydrogens geom
_atom_sites_solution_primary dual
_audit_creation_date 2021-08-06
_audit_creation_method
;
Olex2 1.3
(compiled 2020.11.12 svn.r5f609507 for OlexSys, GUI svn.r6272)
;
_audit_update_record
;
2021-11-04 deposited with the CCDC.	2022-04-26 downloaded from the CCDC.
;
_cell_angle_alpha 94.765(7)
_cell_angle_beta 92.058(6)
_cell_angle_gamma 109.136(6)
_cell_formula_units_Z 4
_cell_length_a 12.604(2)
_cell_length_b 16.344(3)
_cell_length_c 20.239(4)
_cell_measurement_reflns_used 9885
_cell_measurement_temperature 153.15
_cell_measurement_theta_max 26.419
_cell_measurement_theta_min 2.305
_cell_volume 3916.4(12)
_computing_cell_refinement 'SAINT v8.37A (Bruker, 2015)'
_computing_data_reduction 'SAINT v8.37A (Bruker, 2015)'
_computing_molecular_graphics 'Olex2 1.3 (Dolomanov et al., 2009)'
_computing_publication_material 'Olex2 1.3 (Dolomanov et al., 2009)'
_computing_structure_refinement 'SHELXL 2018/3 (Sheldrick, 2015)'
_computing_structure_solution 'SHELXT 2018/2 (Sheldrick, 2018)'
_diffrn_ambient_temperature 153.15
_diffrn_measured_fraction_theta_full 0.998
_diffrn_measured_fraction_theta_max 0.994
_diffrn_measurement_device_type 'Bruker P4'
_diffrn_measurement_method '\w scans'
_diffrn_radiation_monochromator graphite
_diffrn_radiation_type MoK\a
_diffrn_radiation_wavelength 0.71073
_diffrn_reflns_av_R_equivalents 0.0421
_diffrn_reflns_av_unetI/netI 0.0454
_diffrn_reflns_Laue_measured_fraction_full 0.998
_diffrn_reflns_Laue_measured_fraction_max 0.994
_diffrn_reflns_limit_h_max 15
_diffrn_reflns_limit_h_min -15
_diffrn_reflns_limit_k_max 18
_diffrn_reflns_limit_k_min -20
_diffrn_reflns_limit_l_max 25
_diffrn_reflns_limit_l_min -25
_diffrn_reflns_number 47592
_diffrn_reflns_point_group_measured_fraction_full 0.998
_diffrn_reflns_point_group_measured_fraction_max 0.994
_diffrn_reflns_theta_full 25.242
_diffrn_reflns_theta_max 26.466
_diffrn_reflns_theta_min 2.306
_exptl_absorpt_coefficient_mu 0.555
_exptl_absorpt_correction_T_max 0.7454
_exptl_absorpt_correction_T_min 0.6596
_exptl_absorpt_correction_type multi-scan
_exptl_absorpt_process_details
;
SADABS-2014/5 (Bruker,2014/5) was used for absorption correction.
wR2(int) was 0.1216 before and 0.0452 after correction.
The Ratio of minimum to maximum transmission is 0.8849.
The \l/2 correction factor is Not present.
;
_exptl_crystal_colour_lustre clear
_exptl_crystal_colour_modifier reddish
_exptl_crystal_colour_primary red
_exptl_crystal_density_diffrn 1.263
_exptl_crystal_description block
_exptl_crystal_F_000 1572
_exptl_crystal_size_max 0.2
_exptl_crystal_size_mid 0.13
_exptl_crystal_size_min 0.09
_refine_diff_density_max 0.338
_refine_diff_density_min -0.525
_refine_diff_density_rms 0.053
_refine_ls_extinction_method none
_refine_ls_goodness_of_fit_ref 1.016
_refine_ls_hydrogen_treatment constr
_refine_ls_matrix_type full
_refine_ls_number_parameters 917
_refine_ls_number_reflns 16093
_refine_ls_number_restraints 0
_refine_ls_restrained_S_all 1.016
_refine_ls_R_factor_all 0.0567
_refine_ls_R_factor_gt 0.0378
_refine_ls_shift/su_max 0.002
_refine_ls_shift/su_mean 0.000
_refine_ls_structure_factor_coef Fsqd
_refine_ls_weighting_details 'w=1/[\s^2^(Fo^2^)+(0.0376P)^2^+2.2707P] where P=(Fo^2^+2Fc^2^)/3'
_refine_ls_weighting_scheme calc
_refine_ls_wR_factor_gt 0.0863
_refine_ls_wR_factor_ref 0.0933
_reflns_Friedel_coverage 0.000
_reflns_number_gt 12542
_reflns_number_total 16093
_reflns_threshold_expression 'I > 2\s(I)'
_cod_data_source_file d2dt00899h2.cif
_cod_data_source_block gy-2
_cod_original_cell_volume 3916.2(12)
_cod_database_code 7710281
_shelx_shelxl_version_number 2018/3
_shelx_space_group_comment
;
The symmetry employed for this shelxl refinement is uniquely defined
by the following loop, which should always be used as a source of
symmetry information in preference to the above space-group names.
They are only intended as comments.
;
_shelx_estimated_absorpt_t_max 0.947
_shelx_estimated_absorpt_t_min 0.897
_olex2_refinement_description
;
1. Fixed Uiso
 At 1.2 times of:
  All C(H) groups
 At 1.5 times of:
  All C(H,H,H) groups
2.a Ternary CH refined with riding coordinates:
 C28(H28), C31(H31), C40(H40), C43(H43), C73(H73), C76(H76), C85(H85), C88(H88)
2.b Aromatic/amide H refined with riding coordinates:
 C5(H5), C6(H6), C7(H7), C8(H8), C9(H9), C11(H11), C12(H12), C13(H13),
 C14(H14), C15(H15), C17(H17), C18(H18), C19(H19), C20(H20), C21(H21), C24(H24),
  C25(H25), C26(H26), C36(H36), C37(H37), C38(H38), C50(H50), C51(H51),
 C52(H52), C53(H53), C54(H54), C56(H56), C57(H57), C58(H58), C59(H59), C60(H60),
  C62(H62), C63(H63), C64(H64), C65(H65), C66(H66), C69(H69), C70(H70),
 C71(H71), C81(H81), C82(H82), C83(H83)
2.c Idealised Me refined as rotating group:
 C29(H29A,H29B,H29C), C30(H30A,H30B,H30C), C32(H32A,H32B,H32C), C33(H33A,H33B,
 H33C), C41(H41A,H41B,H41C), C42(H42A,H42B,H42C), C44(H44A,H44B,H44C), C45(H45A,
 H45B,H45C), C74(H74A,H74B,H74C), C75(H75A,H75B,H75C), C77(H77A,H77B,H77C),
 C78(H78A,H78B,H78C), C86(H86A,H86B,H86C), C87(H87A,H87B,H87C), C89(H89A,H89B,
 H89C), C90(H90A,H90B,H90C)
;
_olex2_submission_special_instructions 'No special instructions were received'

loop_
_space_group_symop_operation_xyz
'x, y, z'
'-x, -y, -z'

loop_
_atom_site_label
_atom_site_type_symbol
_atom_site_fract_x
_atom_site_fract_y
_atom_site_fract_z
_atom_site_U_iso_or_equiv
_atom_site_adp_type
_atom_site_occupancy
_atom_site_site_symmetry_order
_atom_site_calc_flag
_atom_site_refinement_flags_posn
_atom_site_refinement_flags_adp
_atom_site_refinement_flags_occupancy
_atom_site_disorder_assembly
_atom_site_disorder_group
C1 C 0.82683(16) 0.31283(12) 0.83620(9) 0.0159(4) Uani 1 1 d . . . . .
C2 C 0.71808(16) 0.26965(12) 0.86009(9) 0.0165(4) Uani 1 1 d . . . . .
C3 C 0.61673(16) 0.28272(13) 0.84039(9) 0.0175(4) Uani 1 1 d . . . . .
C4 C 0.50975(16) 0.22392(13) 0.86457(10) 0.0183(4) Uani 1 1 d . . . . .
C5 C 0.49341(17) 0.22902(14) 0.93228(10) 0.0246(4) Uani 1 1 d . . . . .
H5 H 0.549856 0.269356 0.962196 0.030 Uiso 1 1 calc R U . . .
C6 C 0.39576(19) 0.17594(16) 0.95659(11) 0.0316(5) Uani 1 1 d . . . . .
H6 H 0.385339 0.179919 1.002855 0.038 Uiso 1 1 calc R U . . .
C7 C 0.31379(18) 0.11727(15) 0.91309(12) 0.0330(5) Uani 1 1 d . . . . .
H7 H 0.246629 0.080805 0.929395 0.040 Uiso 1 1 calc R U . . .
C8 C 0.32939(18) 0.11159(15) 0.84594(12) 0.0310(5) Uani 1 1 d . . . . .
H8 H 0.272991 0.070847 0.816240 0.037 Uiso 1 1 calc R U . . .
C9 C 0.42676(17) 0.16488(14) 0.82142(11) 0.0249(4) Uani 1 1 d . . . . .
H9 H 0.436528 0.160880 0.775079 0.030 Uiso 1 1 calc R U . . .
C10 C 0.71647(16) 0.20309(13) 0.90705(9) 0.0181(4) Uani 1 1 d . . . . .
C11 C 0.65795(19) 0.11466(14) 0.89298(12) 0.0284(5) Uani 1 1 d . . . . .
H11 H 0.614907 0.093762 0.851858 0.034 Uiso 1 1 calc R U . . .
C12 C 0.6619(2) 0.05679(15) 0.93852(13) 0.0395(6) Uani 1 1 d . . . . .
H12 H 0.620714 -0.003387 0.928571 0.047 Uiso 1 1 calc R U . . .
C13 C 0.7248(2) 0.08544(16) 0.99790(12) 0.0381(6) Uani 1 1 d . . . . .
H13 H 0.726518 0.045224 1.028890 0.046 Uiso 1 1 calc R U . . .
C14 C 0.7851(2) 0.17199(16) 1.01241(11) 0.0321(5) Uani 1 1 d . . . . .
H14 H 0.829988 0.191807 1.053027 0.038 Uiso 1 1 calc R U . . .
C15 C 0.78041(18) 0.23071(14) 0.96746(10) 0.0235(4) Uani 1 1 d . . . . .
H15 H 0.821496 0.290813 0.978052 0.028 Uiso 1 1 calc R U . . .
C16 C 0.90810(16) 0.26373(14) 0.83770(10) 0.0208(4) Uani 1 1 d . . . . .
C17 C 0.88089(19) 0.18414(15) 0.79959(10) 0.0275(5) Uani 1 1 d . . . . .
H17 H 0.812866 0.163078 0.772151 0.033 Uiso 1 1 calc R U . . .
C18 C 0.9521(2) 0.13506(18) 0.80120(13) 0.0400(6) Uani 1 1 d . . . . .
H18 H 0.934235 0.081744 0.773661 0.048 Uiso 1 1 calc R U . . .
C19 C 1.0477(2) 0.1634(2) 0.84236(15) 0.0493(8) Uani 1 1 d . . . . .
H19 H 1.095578 0.129176 0.844094 0.059 Uiso 1 1 calc R U . . .
C20 C 1.0751(2) 0.2410(2) 0.88119(16) 0.0516(8) Uani 1 1 d . . . . .
H20 H 1.141502 0.259982 0.910023 0.062 Uiso 1 1 calc R U . . .
C21 C 1.00622(18) 0.29261(16) 0.87879(13) 0.0351(6) Uani 1 1 d . . . . .
H21 H 1.026429 0.347035 0.905096 0.042 Uiso 1 1 calc R U . . .
C22 C 0.96369(16) 0.42828(13) 0.78539(10) 0.0184(4) Uani 1 1 d . . . . .
C23 C 1.04651(16) 0.49496(13) 0.82487(10) 0.0213(4) Uani 1 1 d . . . . .
C24 C 1.14915(18) 0.53447(15) 0.79793(11) 0.0286(5) Uani 1 1 d . . . . .
H24 H 1.206211 0.579780 0.823990 0.034 Uiso 1 1 calc R U . . .
C25 C 1.16938(19) 0.50911(16) 0.73435(12) 0.0345(5) Uani 1 1 d . . . . .
H25 H 1.240059 0.536308 0.717046 0.041 Uiso 1 1 calc R U . . .
C26 C 1.08692(19) 0.44432(16) 0.69607(11) 0.0323(5) Uani 1 1 d . . . . .
H26 H 1.101310 0.427617 0.652118 0.039 Uiso 1 1 calc R U . . .
C27 C 0.98241(18) 0.40234(14) 0.72012(10) 0.0233(4) Uani 1 1 d . . . . .
C28 C 0.89575(19) 0.33274(15) 0.67435(10) 0.0273(5) Uani 1 1 d . . . . .
H28 H 0.827175 0.308034 0.699236 0.033 Uiso 1 1 calc R U . . .
C29 C 0.8625(2) 0.37230(18) 0.61394(11) 0.0378(6) Uani 1 1 d . . . . .
H29A H 0.829211 0.416452 0.628966 0.057 Uiso 1 1 calc R U . . .
H29B H 0.807546 0.326368 0.584170 0.057 Uiso 1 1 calc R U . . .
H29C H 0.929540 0.399317 0.590166 0.057 Uiso 1 1 calc R U . . .
C30 C 0.9399(2) 0.25920(16) 0.65175(11) 0.0358(6) Uani 1 1 d . . . . .
H30A H 1.000281 0.280370 0.621832 0.054 Uiso 1 1 calc R U . . .
H30B H 0.878576 0.210698 0.628323 0.054 Uiso 1 1 calc R U . . .
H30C H 0.969266 0.239321 0.690581 0.054 Uiso 1 1 calc R U . . .
C31 C 1.02976(17) 0.52840(14) 0.89459(10) 0.0240(4) Uani 1 1 d . . . . .
H31 H 0.957984 0.488049 0.909115 0.029 Uiso 1 1 calc R U . . .
C32 C 1.0192(2) 0.61900(15) 0.89493(12) 0.0319(5) Uani 1 1 d . . . . .
H32A H 1.090342 0.660312 0.883324 0.048 Uiso 1 1 calc R U . . .
H32B H 1.001601 0.637561 0.939301 0.048 Uiso 1 1 calc R U . . .
H32C H 0.958738 0.617176 0.862392 0.048 Uiso 1 1 calc R U . . .
C33 C 1.12551(19) 0.53154(16) 0.94455(11) 0.0332(5) Uani 1 1 d . . . . .
H33A H 1.135382 0.474366 0.942309 0.050 Uiso 1 1 calc R U . . .
H33B H 1.107066 0.546973 0.989486 0.050 Uiso 1 1 calc R U . . .
H33C H 1.195358 0.575298 0.933815 0.050 Uiso 1 1 calc R U . . .
C34 C 0.50484(16) 0.34064(13) 0.77012(10) 0.0203(4) Uani 1 1 d . . . . .
C35 C 0.48385(18) 0.31033(14) 0.70229(11) 0.0257(5) Uani 1 1 d . . . . .
C36 C 0.3752(2) 0.29495(16) 0.67422(12) 0.0341(5) Uani 1 1 d . . . . .
H36 H 0.356791 0.271302 0.629150 0.041 Uiso 1 1 calc R U . . .
C37 C 0.2944(2) 0.31353(17) 0.71084(13) 0.0387(6) Uani 1 1 d . . . . .
H37 H 0.220395 0.300659 0.691249 0.046 Uiso 1 1 calc R U . . .
C38 C 0.31978(18) 0.35047(15) 0.77542(12) 0.0323(5) Uani 1 1 d . . . . .
H38 H 0.264334 0.366116 0.799008 0.039 Uiso 1 1 calc R U . . .
C39 C 0.42584(17) 0.36543(13) 0.80697(11) 0.0241(4) Uani 1 1 d . . . . .
C40 C 0.45325(18) 0.41249(15) 0.87624(11) 0.0278(5) Uani 1 1 d . . . . .
H40 H 0.522234 0.403237 0.895327 0.033 Uiso 1 1 calc R U . . .
C41 C 0.3599(2) 0.3817(2) 0.92401(13) 0.0464(7) Uani 1 1 d . . . . .
H41A H 0.294354 0.396708 0.909176 0.070 Uiso 1 1 calc R U . . .
H41B H 0.387237 0.410209 0.968817 0.070 Uiso 1 1 calc R U . . .
H41C H 0.338423 0.318456 0.924588 0.070 Uiso 1 1 calc R U . . .
C42 C 0.4805(2) 0.51021(16) 0.87130(14) 0.0438(7) Uani 1 1 d . . . . .
H42A H 0.543056 0.530612 0.842696 0.066 Uiso 1 1 calc R U . . .
H42B H 0.501736 0.541688 0.915725 0.066 Uiso 1 1 calc R U . . .
H42C H 0.414136 0.520815 0.852311 0.066 Uiso 1 1 calc R U . . .
C43 C 0.57305(19) 0.29441(15) 0.65957(11) 0.0294(5) Uani 1 1 d . . . . .
H43 H 0.648015 0.331906 0.680774 0.035 Uiso 1 1 calc R U . . .
C44 C 0.5635(2) 0.3219(2) 0.58904(12) 0.0503(7) Uani 1 1 d . . . . .
H44A H 0.492394 0.284264 0.565918 0.075 Uiso 1 1 calc R U . . .
H44B H 0.626554 0.316279 0.564271 0.075 Uiso 1 1 calc R U . . .
H44C H 0.565388 0.382503 0.592149 0.075 Uiso 1 1 calc R U . . .
C45 C 0.5709(3) 0.20103(19) 0.65641(16) 0.0546(8) Uani 1 1 d . . . . .
H45A H 0.587491 0.187396 0.701055 0.082 Uiso 1 1 calc R U . . .
H45B H 0.627506 0.193205 0.626921 0.082 Uiso 1 1 calc R U . . .
H45C H 0.496128 0.162027 0.639225 0.082 Uiso 1 1 calc R U . . .
Cl1 Cl 0.74377(5) 0.51117(4) 0.91541(3) 0.03370(13) Uani 1 1 d . . . . .
Cl2 Cl 0.75721(5) 0.53593(4) 0.73473(3) 0.03375(13) Uani 1 1 d . . . . .
Fe1 Fe 0.74254(2) 0.45099(2) 0.81407(2) 0.01798(7) Uani 1 1 d . . . . .
N1 N 0.61268(13) 0.34517(11) 0.80163(8) 0.0176(3) Uani 1 1 d . . . . .
N2 N 0.85438(13) 0.38929(10) 0.81209(7) 0.0163(3) Uani 1 1 d . . . . .
C46 C 0.85740(15) 0.82935(12) 0.70537(9) 0.0158(4) Uani 1 1 d . . . . .
C47 C 0.76860(16) 0.82578(13) 0.74890(9) 0.0171(4) Uani 1 1 d . . . . .
C48 C 0.65452(16) 0.81136(12) 0.72930(9) 0.0168(4) Uani 1 1 d . . . . .
C49 C 0.57303(16) 0.79963(13) 0.78285(9) 0.0192(4) Uani 1 1 d . . . . .
C50 C 0.53375(18) 0.86745(15) 0.80101(11) 0.0272(5) Uani 1 1 d . . . . .
H50 H 0.557192 0.918901 0.778967 0.033 Uiso 1 1 calc R U . . .
C51 C 0.45990(19) 0.86058(17) 0.85154(11) 0.0335(5) Uani 1 1 d . . . . .
H51 H 0.433583 0.907510 0.864002 0.040 Uiso 1 1 calc R U . . .
C52 C 0.42515(19) 0.78636(18) 0.88327(11) 0.0350(6) Uani 1 1 d . . . . .
H52 H 0.374490 0.781611 0.917525 0.042 Uiso 1 1 calc R U . . .
C53 C 0.4637(2) 0.71912(17) 0.86543(12) 0.0398(6) Uani 1 1 d . . . . .
H53 H 0.439806 0.667777 0.887583 0.048 Uiso 1 1 calc R U . . .
C54 C 0.5379(2) 0.72511(15) 0.81503(11) 0.0310(5) Uani 1 1 d . . . . .
H54 H 0.564040 0.678001 0.802931 0.037 Uiso 1 1 calc R U . . .
C55 C 0.80080(16) 0.83433(13) 0.82232(9) 0.0191(4) Uani 1 1 d . . . . .
C56 C 0.81489(19) 0.76519(15) 0.85317(10) 0.0278(5) Uani 1 1 d . . . . .
H56 H 0.798615 0.709906 0.828588 0.033 Uiso 1 1 calc R U . . .
C57 C 0.8526(2) 0.77667(18) 0.91964(11) 0.0388(6) Uani 1 1 d . . . . .
H57 H 0.861408 0.729098 0.940471 0.047 Uiso 1 1 calc R U . . .
C58 C 0.8773(2) 0.8567(2) 0.95554(11) 0.0423(7) Uani 1 1 d . . . . .
H58 H 0.905388 0.864819 1.000653 0.051 Uiso 1 1 calc R U . . .
C59 C 0.8611(2) 0.92519(18) 0.92587(11) 0.0379(6) Uani 1 1 d . . . . .
H59 H 0.876599 0.980185 0.950774 0.046 Uiso 1 1 calc R U . . .
C60 C 0.82212(18) 0.91345(15) 0.85956(10) 0.0268(5) Uani 1 1 d . . . . .
H60 H 0.809954 0.960450 0.839527 0.032 Uiso 1 1 calc R U . . .
C61 C 0.96211(16) 0.81719(13) 0.73378(9) 0.0184(4) Uani 1 1 d . . . . .
C62 C 0.97815(18) 0.73795(14) 0.71776(10) 0.0244(4) Uani 1 1 d . . . . .
H62 H 0.922478 0.692966 0.690571 0.029 Uiso 1 1 calc R U . . .
C63 C 1.0749(2) 0.72416(17) 0.74124(12) 0.0353(6) Uani 1 1 d . . . . .
H63 H 1.085735 0.670011 0.729814 0.042 Uiso 1 1 calc R U . . .
C64 C 1.15504(19) 0.78857(18) 0.78092(13) 0.0399(6) Uani 1 1 d . . . . .
H64 H 1.221963 0.779517 0.796447 0.048 Uiso 1 1 calc R U . . .
C65 C 1.13820(19) 0.86678(17) 0.79830(12) 0.0371(6) Uani 1 1 d . . . . .
H65 H 1.193201 0.910921 0.826519 0.045 Uiso 1 1 calc R U . . .
C66 C 1.04209(18) 0.88148(15) 0.77503(10) 0.0271(5) Uani 1 1 d . . . . .
H66 H 1.031069 0.935356 0.787290 0.033 Uiso 1 1 calc R U . . .
C67 C 0.94433(15) 0.84137(13) 0.60047(9) 0.0167(4) Uani 1 1 d . . . . .
C68 C 0.94145(16) 0.76610(13) 0.56051(9) 0.0194(4) Uani 1 1 d . . . . .
C69 C 1.03439(17) 0.76991(14) 0.52405(10) 0.0232(4) Uani 1 1 d . . . . .
H69 H 1.035174 0.719072 0.497938 0.028 Uiso 1 1 calc R U . . .
C70 C 1.12509(17) 0.84521(15) 0.52479(10) 0.0250(5) Uani 1 1 d . . . . .
H70 H 1.187170 0.846193 0.499221 0.030 Uiso 1 1 calc R U . . .
C71 C 1.12518(16) 0.91894(14) 0.56277(10) 0.0219(4) Uani 1 1 d . . . . .
H71 H 1.187619 0.970908 0.562780 0.026 Uiso 1 1 calc R U . . .
C72 C 1.03578(16) 0.91925(13) 0.60131(9) 0.0180(4) Uani 1 1 d . . . . .
C73 C 1.04011(16) 1.00504(13) 0.63866(10) 0.0208(4) Uani 1 1 d . . . . .
H73 H 0.979843 0.992854 0.670883 0.025 Uiso 1 1 calc R U . . .
C74 C 1.0161(2) 1.06370(15) 0.58914(11) 0.0313(5) Uani 1 1 d . . . . .
H74A H 1.075191 1.077141 0.557635 0.047 Uiso 1 1 calc R U . . .
H74B H 1.014571 1.117859 0.613179 0.047 Uiso 1 1 calc R U . . .
H74C H 0.943008 1.033663 0.564910 0.047 Uiso 1 1 calc R U . . .
C75 C 1.15330(18) 1.05228(15) 0.67725(11) 0.0303(5) Uani 1 1 d . . . . .
H75A H 1.173506 1.011973 0.704381 0.045 Uiso 1 1 calc R U . . .
H75B H 1.147565 1.101619 0.706142 0.045 Uiso 1 1 calc R U . . .
H75C H 1.211352 1.073506 0.645948 0.045 Uiso 1 1 calc R U . . .
C76 C 0.84122(19) 0.68208(14) 0.55160(10) 0.0265(5) Uani 1 1 d . . . . .
H76 H 0.785905 0.686266 0.584819 0.032 Uiso 1 1 calc R U . . .
C77 C 0.8730(2) 0.60060(16) 0.56098(13) 0.0418(6) Uani 1 1 d . . . . .
H77A H 0.804332 0.550188 0.561122 0.063 Uiso 1 1 calc R U . . .
H77B H 0.917253 0.609171 0.603334 0.063 Uiso 1 1 calc R U . . .
H77C H 0.917567 0.590414 0.524476 0.063 Uiso 1 1 calc R U . . .
C78 C 0.7847(2) 0.67243(17) 0.48161(11) 0.0343(5) Uani 1 1 d . . . . .
H78A H 0.838249 0.669007 0.448462 0.051 Uiso 1 1 calc R U . . .
H78B H 0.760751 0.722896 0.475956 0.051 Uiso 1 1 calc R U . . .
H78C H 0.718898 0.619239 0.475732 0.051 Uiso 1 1 calc R U . . .
C79 C 0.49707(16) 0.76744(14) 0.64639(9) 0.0194(4) Uani 1 1 d . . . . .
C80 C 0.45583(17) 0.67643(14) 0.63482(10) 0.0211(4) Uani 1 1 d . . . . .
C81 C 0.34307(18) 0.63678(15) 0.61267(11) 0.0291(5) Uani 1 1 d . . . . .
H81 H 0.314223 0.575260 0.603381 0.035 Uiso 1 1 calc R U . . .
C82 C 0.27255(19) 0.68417(17) 0.60390(13) 0.0377(6) Uani 1 1 d . . . . .
H82 H 0.195704 0.655649 0.589384 0.045 Uiso 1 1 calc R U . . .
C83 C 0.31411(19) 0.77300(17) 0.61631(13) 0.0373(6) Uani 1 1 d . . . . .
H83 H 0.264610 0.805372 0.610830 0.045 Uiso 1 1 calc R U . . .
C84 C 0.42646(17) 0.81736(14) 0.63666(11) 0.0260(5) Uani 1 1 d . . . . .
C85 C 0.46565(18) 0.91561(15) 0.64518(12) 0.0293(5) Uani 1 1 d . . . . .
H85 H 0.543431 0.936703 0.667198 0.035 Uiso 1 1 calc R U . . .
C86 C 0.3905(2) 0.95104(17) 0.68935(13) 0.0388(6) Uani 1 1 d . . . . .
H86A H 0.315877 0.936830 0.666460 0.058 Uiso 1 1 calc R U . . .
H86B H 0.424534 1.014359 0.698373 0.058 Uiso 1 1 calc R U . . .
H86C H 0.383138 0.924487 0.731365 0.058 Uiso 1 1 calc R U . . .
C87 C 0.4711(2) 0.95220(17) 0.57753(13) 0.0373(6) Uani 1 1 d . . . . .
H87A H 0.517444 0.928223 0.549149 0.056 Uiso 1 1 calc R U . . .
H87B H 0.504534 1.015769 0.583859 0.056 Uiso 1 1 calc R U . . .
H87C H 0.394978 0.935973 0.556345 0.056 Uiso 1 1 calc R U . . .
C88 C 0.52773(17) 0.61906(14) 0.64138(11) 0.0255(5) Uani 1 1 d . . . . .
H88 H 0.601666 0.655122 0.664661 0.031 Uiso 1 1 calc R U . . .
C89 C 0.4742(2) 0.54216(16) 0.68121(14) 0.0402(6) Uani 1 1 d . . . . .
H89A H 0.454906 0.563569 0.724244 0.060 Uiso 1 1 calc R U . . .
H89B H 0.527546 0.511074 0.688358 0.060 Uiso 1 1 calc R U . . .
H89C H 0.405819 0.502538 0.656572 0.060 Uiso 1 1 calc R U . . .
C90 C 0.5493(2) 0.58621(19) 0.57203(13) 0.0472(7) Uani 1 1 d . . . . .
H90A H 0.477784 0.549816 0.548742 0.071 Uiso 1 1 calc R U . . .
H90B H 0.599575 0.551792 0.575780 0.071 Uiso 1 1 calc R U . . .
H90C H 0.584495 0.635929 0.547062 0.071 Uiso 1 1 calc R U . . .
Cl3 Cl 0.76301(5) 1.01643(4) 0.65926(3) 0.03545(14) Uani 1 1 d . . . . .
Cl4 Cl 0.69181(5) 0.86590(4) 0.50455(3) 0.03325(13) Uani 1 1 d . . . . .
Fe2 Fe 0.72739(2) 0.88283(2) 0.61202(2) 0.01813(7) Uani 1 1 d . . . . .
N3 N 0.61632(13) 0.80952(10) 0.66581(8) 0.0170(3) Uani 1 1 d . . . . .
N4 N 0.85007(13) 0.84009(10) 0.64098(7) 0.0163(3) Uani 1 1 d . . . . .

loop_
_atom_site_aniso_label
_atom_site_aniso_U_11
_atom_site_aniso_U_22
_atom_site_aniso_U_33
_atom_site_aniso_U_23
_atom_site_aniso_U_13
_atom_site_aniso_U_12
C1 0.0178(9) 0.0180(10) 0.0122(9) 0.0009(7) -0.0005(7) 0.0065(8)
C2 0.0184(9) 0.0138(9) 0.0170(9) 0.0016(7) 0.0018(7) 0.0049(8)
C3 0.0187(10) 0.0160(10) 0.0167(9) 0.0015(8) 0.0020(7) 0.0043(8)
C4 0.0147(9) 0.0165(10) 0.0257(10) 0.0068(8) 0.0015(8) 0.0065(8)
C5 0.0216(10) 0.0269(11) 0.0262(11) 0.0054(9) 0.0025(8) 0.0085(9)
C6 0.0282(12) 0.0407(14) 0.0305(12) 0.0156(10) 0.0111(9) 0.0139(11)
C7 0.0205(11) 0.0313(13) 0.0499(15) 0.0224(11) 0.0084(10) 0.0071(10)
C8 0.0221(11) 0.0236(12) 0.0431(14) 0.0103(10) -0.0027(10) 0.0009(9)
C9 0.0237(11) 0.0222(11) 0.0279(11) 0.0072(9) 0.0002(9) 0.0052(9)
C10 0.0180(9) 0.0185(10) 0.0213(10) 0.0051(8) 0.0061(8) 0.0096(8)
C11 0.0284(12) 0.0201(11) 0.0367(12) 0.0030(9) 0.0004(9) 0.0082(9)
C12 0.0467(15) 0.0181(12) 0.0550(16) 0.0124(11) 0.0047(12) 0.0102(11)
C13 0.0558(16) 0.0349(14) 0.0363(13) 0.0191(11) 0.0124(12) 0.0276(13)
C14 0.0478(14) 0.0348(13) 0.0209(11) 0.0080(10) 0.0046(10) 0.0221(12)
C15 0.0305(11) 0.0213(11) 0.0211(10) 0.0042(8) 0.0042(8) 0.0110(9)
C16 0.0182(10) 0.0245(11) 0.0231(10) 0.0129(9) 0.0059(8) 0.0089(9)
C17 0.0316(12) 0.0324(12) 0.0257(11) 0.0059(9) 0.0082(9) 0.0192(10)
C18 0.0524(16) 0.0426(15) 0.0407(14) 0.0144(12) 0.0206(12) 0.0327(13)
C19 0.0401(15) 0.0559(19) 0.072(2) 0.0352(16) 0.0211(14) 0.0343(15)
C20 0.0200(12) 0.0545(19) 0.084(2) 0.0362(17) -0.0035(13) 0.0105(12)
C21 0.0217(11) 0.0281(13) 0.0524(15) 0.0158(11) -0.0059(10) 0.0021(10)
C22 0.0169(9) 0.0190(10) 0.0227(10) 0.0077(8) 0.0064(8) 0.0086(8)
C23 0.0182(10) 0.0224(11) 0.0252(10) 0.0067(8) 0.0038(8) 0.0082(9)
C24 0.0199(10) 0.0281(12) 0.0360(12) 0.0072(10) 0.0044(9) 0.0043(9)
C25 0.0229(11) 0.0389(14) 0.0438(14) 0.0148(11) 0.0161(10) 0.0089(11)
C26 0.0333(13) 0.0397(14) 0.0301(12) 0.0098(10) 0.0170(10) 0.0174(11)
C27 0.0267(11) 0.0243(11) 0.0236(10) 0.0066(9) 0.0078(8) 0.0133(9)
C28 0.0329(12) 0.0294(12) 0.0213(10) 0.0015(9) 0.0086(9) 0.0121(10)
C29 0.0440(14) 0.0466(15) 0.0266(12) 0.0035(11) 0.0034(10) 0.0201(13)
C30 0.0535(16) 0.0308(13) 0.0265(12) 0.0010(10) 0.0128(11) 0.0180(12)
C31 0.0184(10) 0.0257(11) 0.0244(10) 0.0030(9) 0.0015(8) 0.0026(9)
C32 0.0304(12) 0.0278(12) 0.0346(12) -0.0006(10) 0.0012(10) 0.0066(10)
C33 0.0277(12) 0.0361(14) 0.0306(12) 0.0000(10) -0.0057(9) 0.0052(10)
C34 0.0153(9) 0.0152(10) 0.0282(11) 0.0086(8) -0.0029(8) 0.0011(8)
C35 0.0262(11) 0.0203(11) 0.0279(11) 0.0075(9) -0.0047(9) 0.0034(9)
C36 0.0313(12) 0.0316(13) 0.0346(13) 0.0057(10) -0.0115(10) 0.0051(10)
C37 0.0237(12) 0.0380(14) 0.0518(15) 0.0092(12) -0.0135(11) 0.0073(11)
C38 0.0208(11) 0.0320(13) 0.0464(14) 0.0090(11) -0.0011(10) 0.0110(10)
C39 0.0197(10) 0.0191(10) 0.0341(12) 0.0098(9) -0.0001(9) 0.0059(9)
C40 0.0214(11) 0.0297(12) 0.0357(12) 0.0045(10) 0.0015(9) 0.0128(10)
C41 0.0298(13) 0.070(2) 0.0458(15) 0.0060(14) 0.0096(11) 0.0242(14)
C42 0.0443(15) 0.0310(14) 0.0590(17) -0.0029(12) -0.0142(13) 0.0201(12)
C43 0.0316(12) 0.0281(12) 0.0241(11) 0.0024(9) -0.0023(9) 0.0046(10)
C44 0.0448(16) 0.071(2) 0.0302(13) 0.0119(13) -0.0024(11) 0.0110(15)
C45 0.065(2) 0.0391(16) 0.0635(19) 0.0050(14) 0.0252(16) 0.0194(15)
Cl1 0.0254(3) 0.0438(3) 0.0302(3) -0.0115(2) -0.0012(2) 0.0132(3)
Cl2 0.0337(3) 0.0281(3) 0.0399(3) 0.0174(2) 0.0024(2) 0.0076(2)
Fe1 0.01631(14) 0.01562(14) 0.02249(15) 0.00302(11) 0.00148(11) 0.00565(11)
N1 0.0159(8) 0.0166(8) 0.0206(8) 0.0029(7) -0.0003(6) 0.0057(7)
N2 0.0162(8) 0.0159(8) 0.0162(8) 0.0028(6) 0.0037(6) 0.0041(7)
C46 0.0161(9) 0.0121(9) 0.0180(9) 0.0001(7) 0.0008(7) 0.0033(8)
C47 0.0190(10) 0.0174(10) 0.0152(9) 0.0021(8) 0.0033(7) 0.0061(8)
C48 0.0190(10) 0.0130(9) 0.0194(9) 0.0028(8) 0.0038(7) 0.0062(8)
C49 0.0150(9) 0.0249(11) 0.0166(9) -0.0006(8) 0.0008(7) 0.0058(8)
C50 0.0269(11) 0.0306(12) 0.0271(11) 0.0031(9) 0.0037(9) 0.0135(10)
C51 0.0279(12) 0.0486(15) 0.0300(12) -0.0032(11) 0.0034(9) 0.0224(11)
C52 0.0221(11) 0.0551(16) 0.0258(11) -0.0011(11) 0.0088(9) 0.0105(11)
C53 0.0446(15) 0.0369(14) 0.0349(13) 0.0090(11) 0.0198(11) 0.0066(12)
C54 0.0372(13) 0.0263(12) 0.0301(12) 0.0046(9) 0.0146(10) 0.0098(10)
C55 0.0164(9) 0.0257(11) 0.0170(9) 0.0034(8) 0.0051(7) 0.0085(8)
C56 0.0350(12) 0.0314(12) 0.0229(11) 0.0064(9) 0.0070(9) 0.0177(10)
C57 0.0512(16) 0.0553(17) 0.0250(12) 0.0135(11) 0.0075(11) 0.0352(14)
C58 0.0463(15) 0.070(2) 0.0170(11) -0.0001(12) -0.0013(10) 0.0299(15)
C59 0.0431(14) 0.0464(15) 0.0254(12) -0.0100(11) -0.0025(10) 0.0200(12)
C60 0.0303(12) 0.0293(12) 0.0220(10) 0.0009(9) 0.0016(9) 0.0121(10)
C61 0.0168(9) 0.0238(11) 0.0153(9) 0.0067(8) 0.0038(7) 0.0062(8)
C62 0.0249(11) 0.0279(12) 0.0233(10) 0.0066(9) 0.0039(8) 0.0116(9)
C63 0.0358(13) 0.0443(15) 0.0378(13) 0.0159(11) 0.0084(10) 0.0259(12)
C64 0.0202(11) 0.0556(17) 0.0487(15) 0.0270(13) -0.0009(10) 0.0143(12)
C65 0.0231(11) 0.0414(15) 0.0365(13) 0.0151(11) -0.0108(10) -0.0046(11)
C66 0.0243(11) 0.0277(12) 0.0264(11) 0.0083(9) -0.0016(9) 0.0036(9)
C67 0.0149(9) 0.0239(10) 0.0137(9) 0.0028(8) 0.0018(7) 0.0094(8)
C68 0.0217(10) 0.0228(11) 0.0153(9) 0.0035(8) 0.0018(8) 0.0092(9)
C69 0.0271(11) 0.0313(12) 0.0166(10) 0.0010(9) 0.0029(8) 0.0172(10)
C70 0.0190(10) 0.0405(13) 0.0206(10) 0.0049(9) 0.0057(8) 0.0160(10)
C71 0.0162(10) 0.0296(12) 0.0210(10) 0.0058(9) 0.0013(8) 0.0081(9)
C72 0.0164(9) 0.0255(11) 0.0153(9) 0.0044(8) 0.0003(7) 0.0106(8)
C73 0.0177(10) 0.0219(10) 0.0234(10) 0.0023(8) 0.0045(8) 0.0070(8)
C74 0.0360(13) 0.0282(12) 0.0357(13) 0.0098(10) 0.0100(10) 0.0164(11)
C75 0.0237(11) 0.0296(12) 0.0334(12) -0.0045(10) 0.0007(9) 0.0052(10)
C76 0.0319(12) 0.0232(11) 0.0230(11) -0.0019(9) 0.0077(9) 0.0078(10)
C77 0.0605(17) 0.0250(13) 0.0393(14) 0.0009(11) 0.0066(12) 0.0138(12)
C78 0.0300(12) 0.0378(14) 0.0297(12) -0.0058(10) 0.0023(10) 0.0061(11)
C79 0.0152(9) 0.0254(11) 0.0181(9) 0.0066(8) 0.0024(7) 0.0062(8)
C80 0.0198(10) 0.0245(11) 0.0188(10) 0.0063(8) 0.0031(8) 0.0059(9)
C81 0.0212(11) 0.0296(12) 0.0317(12) 0.0052(10) -0.0019(9) 0.0019(9)
C82 0.0173(11) 0.0413(15) 0.0506(15) 0.0124(12) -0.0088(10) 0.0037(10)
C83 0.0217(11) 0.0407(15) 0.0532(15) 0.0193(12) -0.0047(10) 0.0128(11)
C84 0.0208(10) 0.0278(12) 0.0311(11) 0.0098(9) 0.0018(9) 0.0086(9)
C85 0.0215(11) 0.0305(12) 0.0405(13) 0.0098(10) 0.0047(9) 0.0130(10)
C86 0.0335(13) 0.0415(15) 0.0506(15) 0.0104(12) 0.0093(11) 0.0229(12)
C87 0.0351(13) 0.0345(14) 0.0495(15) 0.0181(12) 0.0105(11) 0.0171(11)
C88 0.0191(10) 0.0194(11) 0.0366(12) 0.0000(9) 0.0025(9) 0.0052(9)
C89 0.0310(13) 0.0321(14) 0.0603(17) 0.0191(12) 0.0029(12) 0.0108(11)
C90 0.0407(15) 0.0466(17) 0.0510(16) -0.0111(13) 0.0122(12) 0.0127(13)
Cl3 0.0237(3) 0.0209(3) 0.0611(4) -0.0006(3) 0.0048(3) 0.0076(2)
Cl4 0.0319(3) 0.0478(4) 0.0219(3) 0.0094(2) 0.0018(2) 0.0143(3)
Fe2 0.01521(14) 0.02001(15) 0.02037(14) 0.00593(11) 0.00246(11) 0.00643(12)
N3 0.0150(8) 0.0175(8) 0.0194(8) 0.0045(7) 0.0027(6) 0.0059(7)
N4 0.0145(8) 0.0190(8) 0.0163(8) 0.0021(6) 0.0032(6) 0.0064(7)

loop_
_atom_type_symbol
_atom_type_description
_atom_type_scat_dispersion_real
_atom_type_scat_dispersion_imag
_atom_type_scat_source
C C 0.0033 0.0016 'International Tables Vol C Tables 4.2.6.8 and 6.1.1.4'
H H 0.0000 0.0000 'International Tables Vol C Tables 4.2.6.8 and 6.1.1.4'
N N 0.0061 0.0033 'International Tables Vol C Tables 4.2.6.8 and 6.1.1.4'
Cl Cl 0.1484 0.1585 'International Tables Vol C Tables 4.2.6.8 and 6.1.1.4'
Fe Fe 0.3463 0.8444 'International Tables Vol C Tables 4.2.6.8 and 6.1.1.4'

loop_
_geom_angle_atom_site_label_1
_geom_angle_atom_site_label_2
_geom_angle_atom_site_label_3
_geom_angle
_geom_angle_site_symmetry_1
_geom_angle_site_symmetry_3
_geom_angle_publ_flag
C2 C1 C16 115.52(17) . . ?
N2 C1 C2 123.78(17) . . ?
N2 C1 C16 120.66(17) . . ?
C1 C2 C10 114.84(16) . . ?
C3 C2 C1 125.36(17) . . ?
C3 C2 C10 119.73(17) . . ?
C2 C3 C4 117.43(17) . . ?
N1 C3 C2 122.98(17) . . ?
N1 C3 C4 119.59(16) . . ?
C5 C4 C3 119.05(18) . . ?
C9 C4 C3 121.90(18) . . ?
C9 C4 C5 119.05(19) . . ?
C4 C5 H5 119.6 . . ?
C6 C5 C4 120.8(2) . . ?
C6 C5 H5 119.6 . . ?
C5 C6 H6 120.2 . . ?
C7 C6 C5 119.6(2) . . ?
C7 C6 H6 120.2 . . ?
C6 C7 H7 120.0 . . ?
C8 C7 C6 120.0(2) . . ?
C8 C7 H7 120.0 . . ?
C7 C8 H8 119.7 . . ?
C7 C8 C9 120.6(2) . . ?
C9 C8 H8 119.7 . . ?
C4 C9 C8 120.0(2) . . ?
C4 C9 H9 120.0 . . ?
C8 C9 H9 120.0 . . ?
C11 C10 C2 123.75(18) . . ?
C11 C10 C15 117.86(19) . . ?
C15 C10 C2 118.35(18) . . ?
C10 C11 H11 119.8 . . ?
C12 C11 C10 120.4(2) . . ?
C12 C11 H11 119.8 . . ?
C11 C12 H12 119.6 . . ?
C13 C12 C11 120.7(2) . . ?
C13 C12 H12 119.6 . . ?
C12 C13 H13 120.0 . . ?
C14 C13 C12 120.0(2) . . ?
C14 C13 H13 120.0 . . ?
C13 C14 H14 120.2 . . ?
C13 C14 C15 119.7(2) . . ?
C15 C14 H14 120.2 . . ?
C10 C15 H15 119.4 . . ?
C14 C15 C10 121.3(2) . . ?
C14 C15 H15 119.4 . . ?
C17 C16 C1 118.69(18) . . ?
C21 C16 C1 122.1(2) . . ?
C21 C16 C17 119.1(2) . . ?
C16 C17 H17 119.7 . . ?
C18 C17 C16 120.6(2) . . ?
C18 C17 H17 119.7 . . ?
C17 C18 H18 120.0 . . ?
C19 C18 C17 119.9(3) . . ?
C19 C18 H18 120.0 . . ?
C18 C19 H19 119.8 . . ?
C18 C19 C20 120.3(2) . . ?
C20 C19 H19 119.8 . . ?
C19 C20 H20 119.7 . . ?
C19 C20 C21 120.6(2) . . ?
C21 C20 H20 119.7 . . ?
C16 C21 C20 119.4(3) . . ?
C16 C21 H21 120.3 . . ?
C20 C21 H21 120.3 . . ?
C23 C22 C27 121.18(18) . . ?
C23 C22 N2 118.55(17) . . ?
C27 C22 N2 120.18(18) . . ?
C22 C23 C31 123.70(18) . . ?
C24 C23 C22 118.21(19) . . ?
C24 C23 C31 118.08(19) . . ?
C23 C24 H24 119.3 . . ?
C25 C24 C23 121.4(2) . . ?
C25 C24 H24 119.3 . . ?
C24 C25 H25 120.1 . . ?
C26 C25 C24 119.7(2) . . ?
C26 C25 H25 120.1 . . ?
C25 C26 H26 119.2 . . ?
C25 C26 C27 121.7(2) . . ?
C27 C26 H26 119.2 . . ?
C22 C27 C28 123.86(19) . . ?
C26 C27 C22 117.9(2) . . ?
C26 C27 C28 118.28(19) . . ?
C27 C28 H28 108.4 . . ?
C27 C28 C29 110.22(19) . . ?
C27 C28 C30 110.96(19) . . ?
C29 C28 H28 108.4 . . ?
C30 C28 H28 108.4 . . ?
C30 C28 C29 110.32(18) . . ?
C28 C29 H29A 109.5 . . ?
C28 C29 H29B 109.5 . . ?
C28 C29 H29C 109.5 . . ?
H29A C29 H29B 109.5 . . ?
H29A C29 H29C 109.5 . . ?
H29B C29 H29C 109.5 . . ?
C28 C30 H30A 109.5 . . ?
C28 C30 H30B 109.5 . . ?
C28 C30 H30C 109.5 . . ?
H30A C30 H30B 109.5 . . ?
H30A C30 H30C 109.5 . . ?
H30B C30 H30C 109.5 . . ?
C23 C31 H31 108.2 . . ?
C23 C31 C32 110.34(17) . . ?
C23 C31 C33 112.30(18) . . ?
C32 C31 H31 108.2 . . ?
C32 C31 C33 109.50(18) . . ?
C33 C31 H31 108.2 . . ?
C31 C32 H32A 109.5 . . ?
C31 C32 H32B 109.5 . . ?
C31 C32 H32C 109.5 . . ?
H32A C32 H32B 109.5 . . ?
H32A C32 H32C 109.5 . . ?
H32B C32 H32C 109.5 . . ?
C31 C33 H33A 109.5 . . ?
C31 C33 H33B 109.5 . . ?
C31 C33 H33C 109.5 . . ?
H33A C33 H33B 109.5 . . ?
H33A C33 H33C 109.5 . . ?
H33B C33 H33C 109.5 . . ?
C35 C34 C39 122.18(18) . . ?
C35 C34 N1 117.22(18) . . ?
C39 C34 N1 120.61(18) . . ?
C34 C35 C43 122.96(18) . . ?
C36 C35 C34 117.2(2) . . ?
C36 C35 C43 119.9(2) . . ?
C35 C36 H36 119.5 . . ?
C37 C36 C35 121.1(2) . . ?
C37 C36 H36 119.5 . . ?
C36 C37 H37 119.7 . . ?
C38 C37 C36 120.7(2) . . ?
C38 C37 H37 119.7 . . ?
C37 C38 H38 119.5 . . ?
C37 C38 C39 121.1(2) . . ?
C39 C38 H38 119.5 . . ?
C34 C39 C40 123.17(18) . . ?
C38 C39 C34 117.3(2) . . ?
C38 C39 C40 119.3(2) . . ?
C39 C40 H40 108.0 . . ?
C39 C40 C41 114.5(2) . . ?
C39 C40 C42 108.72(19) . . ?
C41 C40 H40 108.0 . . ?
C41 C40 C42 109.4(2) . . ?
C42 C40 H40 108.0 . . ?
C40 C41 H41A 109.5 . . ?
C40 C41 H41B 109.5 . . ?
C40 C41 H41C 109.5 . . ?
H41A C41 H41B 109.5 . . ?
H41A C41 H41C 109.5 . . ?
H41B C41 H41C 109.5 . . ?
C40 C42 H42A 109.5 . . ?
C40 C42 H42B 109.5 . . ?
C40 C42 H42C 109.5 . . ?
H42A C42 H42B 109.5 . . ?
H42A C42 H42C 109.5 . . ?
H42B C42 H42C 109.5 . . ?
C35 C43 H43 107.3 . . ?
C35 C43 C44 111.6(2) . . ?
C44 C43 H43 107.3 . . ?
C45 C43 C35 112.3(2) . . ?
C45 C43 H43 107.3 . . ?
C45 C43 C44 110.7(2) . . ?
C43 C44 H44A 109.5 . . ?
C43 C44 H44B 109.5 . . ?
C43 C44 H44C 109.5 . . ?
H44A C44 H44B 109.5 . . ?
H44A C44 H44C 109.5 . . ?
H44B C44 H44C 109.5 . . ?
C43 C45 H45A 109.5 . . ?
C43 C45 H45B 109.5 . . ?
C43 C45 H45C 109.5 . . ?
H45A C45 H45B 109.5 . . ?
H45A C45 H45C 109.5 . . ?
H45B C45 H45C 109.5 . . ?
Cl2 Fe1 Cl1 116.10(3) . . ?
N1 Fe1 Cl1 107.32(5) . . ?
N1 Fe1 Cl2 114.28(5) . . ?
N1 Fe1 N2 94.63(7) . . ?
N2 Fe1 Cl1 109.16(5) . . ?
N2 Fe1 Cl2 113.18(5) . . ?
C3 N1 C34 119.11(16) . . ?
C3 N1 Fe1 114.86(13) . . ?
C34 N1 Fe1 123.44(12) . . ?
C1 N2 C22 121.69(16) . . ?
C1 N2 Fe1 117.84(12) . . ?
C22 N2 Fe1 120.46(12) . . ?
C47 C46 C61 117.86(16) . . ?
N4 C46 C47 123.59(16) . . ?
N4 C46 C61 118.52(16) . . ?
C46 C47 C55 115.94(16) . . ?
C48 C47 C46 126.29(17) . . ?
C48 C47 C55 117.71(16) . . ?
C47 C48 C49 117.44(16) . . ?
N3 C48 C47 123.64(17) . . ?
N3 C48 C49 118.90(16) . . ?
C50 C49 C48 118.02(18) . . ?
C54 C49 C48 122.69(18) . . ?
C54 C49 C50 119.27(19) . . ?
C49 C50 H50 119.9 . . ?
C49 C50 C51 120.3(2) . . ?
C51 C50 H50 119.9 . . ?
C50 C51 H51 119.9 . . ?
C52 C51 C50 120.2(2) . . ?
C52 C51 H51 119.9 . . ?
C51 C52 H52 120.1 . . ?
C53 C52 C51 119.7(2) . . ?
C53 C52 H52 120.1 . . ?
C52 C53 H53 119.6 . . ?
C52 C53 C54 120.7(2) . . ?
C54 C53 H53 119.6 . . ?
C49 C54 C53 119.8(2) . . ?
C49 C54 H54 120.1 . . ?
C53 C54 H54 120.1 . . ?
C56 C55 C47 121.50(19) . . ?
C60 C55 C47 119.66(18) . . ?
C60 C55 C56 118.76(19) . . ?
C55 C56 H56 119.8 . . ?
C57 C56 C55 120.3(2) . . ?
C57 C56 H56 119.8 . . ?
C56 C57 H57 119.9 . . ?
C58 C57 C56 120.3(2) . . ?
C58 C57 H57 119.9 . . ?
C57 C58 H58 120.1 . . ?
C57 C58 C59 119.9(2) . . ?
C59 C58 H58 120.1 . . ?
C58 C59 H59 120.1 . . ?
C58 C59 C60 119.8(2) . . ?
C60 C59 H59 120.1 . . ?
C55 C60 C59 120.9(2) . . ?
C55 C60 H60 119.6 . . ?
C59 C60 H60 119.6 . . ?
C62 C61 C46 118.03(18) . . ?
C66 C61 C46 122.52(18) . . ?
C66 C61 C62 119.45(19) . . ?
C61 C62 H62 119.8 . . ?
C63 C62 C61 120.4(2) . . ?
C63 C62 H62 119.8 . . ?
C62 C63 H63 120.0 . . ?
C64 C63 C62 120.0(2) . . ?
C64 C63 H63 120.0 . . ?
C63 C64 H64 120.1 . . ?
C63 C64 C65 119.8(2) . . ?
C65 C64 H64 120.1 . . ?
C64 C65 H65 119.6 . . ?
C64 C65 C66 120.7(2) . . ?
C66 C65 H65 119.6 . . ?
C61 C66 H66 120.2 . . ?
C65 C66 C61 119.6(2) . . ?
C65 C66 H66 120.2 . . ?
C68 C67 C72 121.08(17) . . ?
C68 C67 N4 119.92(17) . . ?
C72 C67 N4 118.99(17) . . ?
C67 C68 C76 124.38(17) . . ?
C69 C68 C67 117.79(19) . . ?
C69 C68 C76 117.75(18) . . ?
C68 C69 H69 119.1 . . ?
C70 C69 C68 121.9(2) . . ?
C70 C69 H69 119.1 . . ?
C69 C70 H70 120.2 . . ?
C71 C70 C69 119.53(19) . . ?
C71 C70 H70 120.2 . . ?
C70 C71 H71 119.2 . . ?
C70 C71 C72 121.5(2) . . ?
C72 C71 H71 119.2 . . ?
C67 C72 C73 123.93(17) . . ?
C71 C72 C67 118.11(18) . . ?
C71 C72 C73 117.87(18) . . ?
C72 C73 H73 108.4 . . ?
C72 C73 C74 109.04(17) . . ?
C72 C73 C75 112.81(17) . . ?
C74 C73 H73 108.4 . . ?
C75 C73 H73 108.4 . . ?
C75 C73 C74 109.58(18) . . ?
C73 C74 H74A 109.5 . . ?
C73 C74 H74B 109.5 . . ?
C73 C74 H74C 109.5 . . ?
H74A C74 H74B 109.5 . . ?
H74A C74 H74C 109.5 . . ?
H74B C74 H74C 109.5 . . ?
C73 C75 H75A 109.5 . . ?
C73 C75 H75B 109.5 . . ?
C73 C75 H75C 109.5 . . ?
H75A C75 H75B 109.5 . . ?
H75A C75 H75C 109.5 . . ?
H75B C75 H75C 109.5 . . ?
C68 C76 H76 108.5 . . ?
C68 C76 C77 113.46(19) . . ?
C68 C76 C78 108.80(17) . . ?
C77 C76 H76 108.5 . . ?
C77 C76 C78 108.91(19) . . ?
C78 C76 H76 108.5 . . ?
C76 C77 H77A 109.5 . . ?
C76 C77 H77B 109.5 . . ?
C76 C77 H77C 109.5 . . ?
H77A C77 H77B 109.5 . . ?
H77A C77 H77C 109.5 . . ?
H77B C77 H77C 109.5 . . ?
C76 C78 H78A 109.5 . . ?
C76 C78 H78B 109.5 . . ?
C76 C78 H78C 109.5 . . ?
H78A C78 H78B 109.5 . . ?
H78A C78 H78C 109.5 . . ?
H78B C78 H78C 109.5 . . ?
C80 C79 C84 121.07(18) . . ?
C80 C79 N3 118.19(17) . . ?
C84 C79 N3 120.68(18) . . ?
C79 C80 C88 123.93(18) . . ?
C81 C80 C79 117.96(19) . . ?
C81 C80 C88 118.03(19) . . ?
C80 C81 H81 119.1 . . ?
C82 C81 C80 121.8(2) . . ?
C82 C81 H81 119.1 . . ?
C81 C82 H82 120.3 . . ?
C83 C82 C81 119.3(2) . . ?
C83 C82 H82 120.3 . . ?
C82 C83 H83 118.9 . . ?
C82 C83 C84 122.1(2) . . ?
C84 C83 H83 118.9 . . ?
C79 C84 C85 124.21(19) . . ?
C83 C84 C79 117.7(2) . . ?
C83 C84 C85 118.12(19) . . ?
C84 C85 H85 107.9 . . ?
C84 C85 C86 112.35(19) . . ?
C84 C85 C87 110.8(2) . . ?
C86 C85 H85 107.9 . . ?
C87 C85 H85 107.9 . . ?
C87 C85 C86 109.77(18) . . ?
C85 C86 H86A 109.5 . . ?
C85 C86 H86B 109.5 . . ?
C85 C86 H86C 109.5 . . ?
H86A C86 H86B 109.5 . . ?
H86A C86 H86C 109.5 . . ?
H86B C86 H86C 109.5 . . ?
C85 C87 H87A 109.5 . . ?
C85 C87 H87B 109.5 . . ?
C85 C87 H87C 109.5 . . ?
H87A C87 H87B 109.5 . . ?
H87A C87 H87C 109.5 . . ?
H87B C87 H87C 109.5 . . ?
C80 C88 H88 108.4 . . ?
C80 C88 C89 112.74(18) . . ?
C80 C88 C90 108.91(19) . . ?
C89 C88 H88 108.4 . . ?
C90 C88 H88 108.4 . . ?
C90 C88 C89 110.0(2) . . ?
C88 C89 H89A 109.5 . . ?
C88 C89 H89B 109.5 . . ?
C88 C89 H89C 109.5 . . ?
H89A C89 H89B 109.5 . . ?
H89A C89 H89C 109.5 . . ?
H89B C89 H89C 109.5 . . ?
C88 C90 H90A 109.5 . . ?
C88 C90 H90B 109.5 . . ?
C88 C90 H90C 109.5 . . ?
H90A C90 H90B 109.5 . . ?
H90A C90 H90C 109.5 . . ?
H90B C90 H90C 109.5 . . ?
Cl4 Fe2 Cl3 115.31(3) . . ?
N3 Fe2 Cl3 104.77(5) . . ?
N3 Fe2 Cl4 117.96(5) . . ?
N3 Fe2 N4 94.63(7) . . ?
N4 Fe2 Cl3 108.50(5) . . ?
N4 Fe2 Cl4 113.43(5) . . ?
C48 N3 C79 119.74(15) . . ?
C48 N3 Fe2 113.79(13) . . ?
C79 N3 Fe2 125.64(12) . . ?
C46 N4 C67 119.53(15) . . ?
C46 N4 Fe2 115.76(12) . . ?
C67 N4 Fe2 122.89(11) . . ?

loop_
_geom_bond_atom_site_label_1
_geom_bond_atom_site_label_2
_geom_bond_distance
_geom_bond_site_symmetry_2
_geom_bond_publ_flag
C1 C2 1.442(3) . ?
C1 C16 1.495(3) . ?
C1 N2 1.323(2) . ?
C2 C3 1.412(3) . ?
C2 C10 1.499(3) . ?
C3 C4 1.502(3) . ?
C3 N1 1.351(2) . ?
C4 C5 1.393(3) . ?
C4 C9 1.386(3) . ?
C5 H5 0.9500 . ?
C5 C6 1.387(3) . ?
C6 H6 0.9500 . ?
C6 C7 1.381(3) . ?
C7 H7 0.9500 . ?
C7 C8 1.380(3) . ?
C8 H8 0.9500 . ?
C8 C9 1.388(3) . ?
C9 H9 0.9500 . ?
C10 C11 1.390(3) . ?
C10 C15 1.395(3) . ?
C11 H11 0.9500 . ?
C11 C12 1.385(3) . ?
C12 H12 0.9500 . ?
C12 C13 1.374(4) . ?
C13 H13 0.9500 . ?
C13 C14 1.369(4) . ?
C14 H14 0.9500 . ?
C14 C15 1.390(3) . ?
C15 H15 0.9500 . ?
C16 C17 1.388(3) . ?
C16 C21 1.386(3) . ?
C17 H17 0.9500 . ?
C17 C18 1.387(3) . ?
C18 H18 0.9500 . ?
C18 C19 1.363(4) . ?
C19 H19 0.9500 . ?
C19 C20 1.369(4) . ?
C20 H20 0.9500 . ?
C20 C21 1.396(4) . ?
C21 H21 0.9500 . ?
C22 C23 1.402(3) . ?
C22 C27 1.406(3) . ?
C22 N2 1.460(2) . ?
C23 C24 1.396(3) . ?
C23 C31 1.518(3) . ?
C24 H24 0.9500 . ?
C24 C25 1.377(3) . ?
C25 H25 0.9500 . ?
C25 C26 1.373(4) . ?
C26 H26 0.9500 . ?
C26 C27 1.397(3) . ?
C27 C28 1.511(3) . ?
C28 H28 1.0000 . ?
C28 C29 1.536(3) . ?
C28 C30 1.526(3) . ?
C29 H29A 0.9800 . ?
C29 H29B 0.9800 . ?
C29 H29C 0.9800 . ?
C30 H30A 0.9800 . ?
C30 H30B 0.9800 . ?
C30 H30C 0.9800 . ?
C31 H31 1.0000 . ?
C31 C32 1.529(3) . ?
C31 C33 1.531(3) . ?
C32 H32A 0.9800 . ?
C32 H32B 0.9800 . ?
C32 H32C 0.9800 . ?
C33 H33A 0.9800 . ?
C33 H33B 0.9800 . ?
C33 H33C 0.9800 . ?
C34 C35 1.405(3) . ?
C34 C39 1.407(3) . ?
C34 N1 1.457(2) . ?
C35 C36 1.399(3) . ?
C35 C43 1.518(3) . ?
C36 H36 0.9500 . ?
C36 C37 1.378(4) . ?
C37 H37 0.9500 . ?
C37 C38 1.374(4) . ?
C38 H38 0.9500 . ?
C38 C39 1.398(3) . ?
C39 C40 1.513(3) . ?
C40 H40 1.0000 . ?
C40 C41 1.532(3) . ?
C40 C42 1.532(3) . ?
C41 H41A 0.9800 . ?
C41 H41B 0.9800 . ?
C41 H41C 0.9800 . ?
C42 H42A 0.9800 . ?
C42 H42B 0.9800 . ?
C42 H42C 0.9800 . ?
C43 H43 1.0000 . ?
C43 C44 1.544(3) . ?
C43 C45 1.513(4) . ?
C44 H44A 0.9800 . ?
C44 H44B 0.9800 . ?
C44 H44C 0.9800 . ?
C45 H45A 0.9800 . ?
C45 H45B 0.9800 . ?
C45 H45C 0.9800 . ?
Cl1 Fe1 2.1970(7) . ?
Cl2 Fe1 2.1825(7) . ?
Fe1 N1 1.9432(17) . ?
Fe1 N2 1.9837(16) . ?
C46 C47 1.438(3) . ?
C46 C61 1.499(3) . ?
C46 N4 1.333(2) . ?
C47 C48 1.415(3) . ?
C47 C55 1.509(3) . ?
C48 C49 1.501(3) . ?
C48 N3 1.350(2) . ?
C49 C50 1.384(3) . ?
C49 C54 1.379(3) . ?
C50 H50 0.9500 . ?
C50 C51 1.394(3) . ?
C51 H51 0.9500 . ?
C51 C52 1.370(4) . ?
C52 H52 0.9500 . ?
C52 C53 1.368(4) . ?
C53 H53 0.9500 . ?
C53 C54 1.396(3) . ?
C54 H54 0.9500 . ?
C55 C56 1.393(3) . ?
C55 C60 1.381(3) . ?
C56 H56 0.9500 . ?
C56 C57 1.387(3) . ?
C57 H57 0.9500 . ?
C57 C58 1.376(4) . ?
C58 H58 0.9500 . ?
C58 C59 1.381(4) . ?
C59 H59 0.9500 . ?
C59 C60 1.388(3) . ?
C60 H60 0.9500 . ?
C61 C62 1.389(3) . ?
C61 C66 1.384(3) . ?
C62 H62 0.9500 . ?
C62 C63 1.386(3) . ?
C63 H63 0.9500 . ?
C63 C64 1.370(4) . ?
C64 H64 0.9500 . ?
C64 C65 1.383(4) . ?
C65 H65 0.9500 . ?
C65 C66 1.384(3) . ?
C66 H66 0.9500 . ?
C67 C68 1.404(3) . ?
C67 C72 1.408(3) . ?
C67 N4 1.463(2) . ?
C68 C69 1.394(3) . ?
C68 C76 1.523(3) . ?
C69 H69 0.9500 . ?
C69 C70 1.377(3) . ?
C70 H70 0.9500 . ?
C70 C71 1.374(3) . ?
C71 H71 0.9500 . ?
C71 C72 1.394(3) . ?
C72 C73 1.520(3) . ?
C73 H73 1.0000 . ?
C73 C74 1.531(3) . ?
C73 C75 1.529(3) . ?
C74 H74A 0.9800 . ?
C74 H74B 0.9800 . ?
C74 H74C 0.9800 . ?
C75 H75A 0.9800 . ?
C75 H75B 0.9800 . ?
C75 H75C 0.9800 . ?
C76 H76 1.0000 . ?
C76 C77 1.535(3) . ?
C76 C78 1.535(3) . ?
C77 H77A 0.9800 . ?
C77 H77B 0.9800 . ?
C77 H77C 0.9800 . ?
C78 H78A 0.9800 . ?
C78 H78B 0.9800 . ?
C78 H78C 0.9800 . ?
C79 C80 1.402(3) . ?
C79 C84 1.409(3) . ?
C79 N3 1.457(2) . ?
C80 C81 1.394(3) . ?
C80 C88 1.512(3) . ?
C81 H81 0.9500 . ?
C81 C82 1.373(3) . ?
C82 H82 0.9500 . ?
C82 C83 1.370(4) . ?
C83 H83 0.9500 . ?
C83 C84 1.391(3) . ?
C84 C85 1.510(3) . ?
C85 H85 1.0000 . ?
C85 C86 1.538(3) . ?
C85 C87 1.534(3) . ?
C86 H86A 0.9800 . ?
C86 H86B 0.9800 . ?
C86 H86C 0.9800 . ?
C87 H87A 0.9800 . ?
C87 H87B 0.9800 . ?
C87 H87C 0.9800 . ?
C88 H88 1.0000 . ?
C88 C89 1.528(3) . ?
C88 C90 1.526(3) . ?
C89 H89A 0.9800 . ?
C89 H89B 0.9800 . ?
C89 H89C 0.9800 . ?
C90 H90A 0.9800 . ?
C90 H90B 0.9800 . ?
C90 H90C 0.9800 . ?
Cl3 Fe2 2.2052(7) . ?
Cl4 Fe2 2.1810(7) . ?
Fe2 N3 1.9511(16) . ?
Fe2 N4 1.9832(16) . ?

loop_
_geom_torsion_atom_site_label_1
_geom_torsion_atom_site_label_2
_geom_torsion_atom_site_label_3
_geom_torsion_atom_site_label_4
_geom_torsion
_geom_torsion_site_symmetry_1
_geom_torsion_site_symmetry_2
_geom_torsion_site_symmetry_3
_geom_torsion_site_symmetry_4
_geom_torsion_publ_flag
C1 C2 C3 C4 172.82(18) . . . . ?
C1 C2 C3 N1 -7.5(3) . . . . ?
C1 C2 C10 C11 -115.3(2) . . . . ?
C1 C2 C10 C15 62.4(2) . . . . ?
C1 C16 C17 C18 -177.85(19) . . . . ?
C1 C16 C21 C20 175.8(2) . . . . ?
C2 C1 C16 C17 62.1(2) . . . . ?
C2 C1 C16 C21 -113.9(2) . . . . ?
C2 C1 N2 C22 -176.84(17) . . . . ?
C2 C1 N2 Fe1 3.8(2) . . . . ?
C2 C3 C4 C5 66.1(2) . . . . ?
C2 C3 C4 C9 -114.0(2) . . . . ?
C2 C3 N1 C34 164.70(18) . . . . ?
C2 C3 N1 Fe1 -32.9(2) . . . . ?
C2 C10 C11 C12 178.9(2) . . . . ?
C2 C10 C15 C14 -178.17(19) . . . . ?
C3 C2 C10 C11 61.9(3) . . . . ?
C3 C2 C10 C15 -120.5(2) . . . . ?
C3 C4 C5 C6 179.93(19) . . . . ?
C3 C4 C9 C8 179.78(19) . . . . ?
C4 C3 N1 C34 -15.6(3) . . . . ?
C4 C3 N1 Fe1 146.76(14) . . . . ?
C4 C5 C6 C7 0.1(3) . . . . ?
C5 C4 C9 C8 -0.3(3) . . . . ?
C5 C6 C7 C8 0.1(3) . . . . ?
C6 C7 C8 C9 -0.4(3) . . . . ?
C7 C8 C9 C4 0.5(3) . . . . ?
C9 C4 C5 C6 0.1(3) . . . . ?
C10 C2 C3 C4 -4.0(3) . . . . ?
C10 C2 C3 N1 175.72(18) . . . . ?
C10 C11 C12 C13 -0.9(4) . . . . ?
C11 C10 C15 C14 -0.4(3) . . . . ?
C11 C12 C13 C14 -0.5(4) . . . . ?
C12 C13 C14 C15 1.4(4) . . . . ?
C13 C14 C15 C10 -0.9(3) . . . . ?
C15 C10 C11 C12 1.3(3) . . . . ?
C16 C1 C2 C3 -153.07(18) . . . . ?
C16 C1 C2 C10 23.9(2) . . . . ?
C16 C1 N2 C22 0.8(3) . . . . ?
C16 C1 N2 Fe1 -178.58(13) . . . . ?
C16 C17 C18 C19 2.4(4) . . . . ?
C17 C16 C21 C20 -0.3(3) . . . . ?
C17 C18 C19 C20 -1.3(4) . . . . ?
C18 C19 C20 C21 -0.6(4) . . . . ?
C19 C20 C21 C16 1.4(4) . . . . ?
C21 C16 C17 C18 -1.6(3) . . . . ?
C22 C23 C24 C25 0.0(3) . . . . ?
C22 C23 C31 C32 -107.8(2) . . . . ?
C22 C23 C31 C33 129.7(2) . . . . ?
C22 C27 C28 C29 116.0(2) . . . . ?
C22 C27 C28 C30 -121.5(2) . . . . ?
C23 C22 C27 C26 0.9(3) . . . . ?
C23 C22 C27 C28 -178.28(19) . . . . ?
C23 C22 N2 C1 -102.0(2) . . . . ?
C23 C22 N2 Fe1 77.4(2) . . . . ?
C23 C24 C25 C26 0.7(4) . . . . ?
C24 C23 C31 C32 70.4(2) . . . . ?
C24 C23 C31 C33 -52.1(3) . . . . ?
C24 C25 C26 C27 -0.6(4) . . . . ?
C25 C26 C27 C22 -0.2(3) . . . . ?
C25 C26 C27 C28 179.0(2) . . . . ?
C26 C27 C28 C29 -63.2(3) . . . . ?
C26 C27 C28 C30 59.3(3) . . . . ?
C27 C22 C23 C24 -0.8(3) . . . . ?
C27 C22 C23 C31 177.42(19) . . . . ?
C27 C22 N2 C1 81.5(2) . . . . ?
C27 C22 N2 Fe1 -99.18(19) . . . . ?
C31 C23 C24 C25 -178.3(2) . . . . ?
C34 C35 C36 C37 3.6(3) . . . . ?
C34 C35 C43 C44 -141.6(2) . . . . ?
C34 C35 C43 C45 93.3(3) . . . . ?
C34 C39 C40 C41 -139.9(2) . . . . ?
C34 C39 C40 C42 97.4(2) . . . . ?
C35 C34 C39 C38 6.4(3) . . . . ?
C35 C34 C39 C40 -169.12(19) . . . . ?
C35 C34 N1 C3 -102.4(2) . . . . ?
C35 C34 N1 Fe1 96.83(19) . . . . ?
C35 C36 C37 C38 2.2(4) . . . . ?
C36 C35 C43 C44 38.2(3) . . . . ?
C36 C35 C43 C45 -86.8(3) . . . . ?
C36 C37 C38 C39 -3.9(4) . . . . ?
C37 C38 C39 C34 -0.4(3) . . . . ?
C37 C38 C39 C40 175.3(2) . . . . ?
C38 C39 C40 C41 44.6(3) . . . . ?
C38 C39 C40 C42 -78.1(3) . . . . ?
C39 C34 C35 C36 -8.0(3) . . . . ?
C39 C34 C35 C43 171.83(19) . . . . ?
C39 C34 N1 C3 77.3(2) . . . . ?
C39 C34 N1 Fe1 -83.5(2) . . . . ?
C43 C35 C36 C37 -176.3(2) . . . . ?
N1 C3 C4 C5 -113.6(2) . . . . ?
N1 C3 C4 C9 66.3(3) . . . . ?
N1 C34 C35 C36 171.70(18) . . . . ?
N1 C34 C35 C43 -8.5(3) . . . . ?
N1 C34 C39 C38 -173.21(18) . . . . ?
N1 C34 C39 C40 11.2(3) . . . . ?
N2 C1 C2 C3 24.6(3) . . . . ?
N2 C1 C2 C10 -158.40(18) . . . . ?
N2 C1 C16 C17 -115.6(2) . . . . ?
N2 C1 C16 C21 68.3(3) . . . . ?
N2 C22 C23 C24 -177.31(17) . . . . ?
N2 C22 C23 C31 0.9(3) . . . . ?
N2 C22 C27 C26 177.35(18) . . . . ?
N2 C22 C27 C28 -1.8(3) . . . . ?
C46 C47 C48 C49 172.94(18) . . . . ?
C46 C47 C48 N3 -8.5(3) . . . . ?
C46 C47 C55 C56 -77.0(2) . . . . ?
C46 C47 C55 C60 99.9(2) . . . . ?
C46 C61 C62 C63 178.25(19) . . . . ?
C46 C61 C66 C65 -178.46(19) . . . . ?
C47 C46 C61 C62 104.7(2) . . . . ?
C47 C46 C61 C66 -75.2(2) . . . . ?
C47 C46 N4 C67 -178.94(17) . . . . ?
C47 C46 N4 Fe2 16.0(2) . . . . ?
C47 C48 C49 C50 105.9(2) . . . . ?
C47 C48 C49 C54 -72.9(3) . . . . ?
C47 C48 N3 C79 160.08(18) . . . . ?
C47 C48 N3 Fe2 -29.8(2) . . . . ?
C47 C55 C56 C57 175.2(2) . . . . ?
C47 C55 C60 C59 -174.5(2) . . . . ?
C48 C47 C55 C56 100.4(2) . . . . ?
C48 C47 C55 C60 -82.7(2) . . . . ?
C48 C49 C50 C51 -178.55(19) . . . . ?
C48 C49 C54 C53 178.6(2) . . . . ?
C49 C48 N3 C79 -21.4(3) . . . . ?
C49 C48 N3 Fe2 148.75(14) . . . . ?
C49 C50 C51 C52 -0.4(3) . . . . ?
C50 C49 C54 C53 -0.2(3) . . . . ?
C50 C51 C52 C53 0.4(4) . . . . ?
C51 C52 C53 C54 -0.2(4) . . . . ?
C52 C53 C54 C49 0.2(4) . . . . ?
C54 C49 C50 C51 0.3(3) . . . . ?
C55 C47 C48 C49 -4.1(3) . . . . ?
C55 C47 C48 N3 174.47(17) . . . . ?
C55 C56 C57 C58 -0.5(4) . . . . ?
C56 C55 C60 C59 2.5(3) . . . . ?
C56 C57 C58 C59 2.0(4) . . . . ?
C57 C58 C59 C60 -1.3(4) . . . . ?
C58 C59 C60 C55 -1.0(4) . . . . ?
C60 C55 C56 C57 -1.7(3) . . . . ?
C61 C46 C47 C48 -161.15(19) . . . . ?
C61 C46 C47 C55 15.9(3) . . . . ?
C61 C46 N4 C67 -1.1(3) . . . . ?
C61 C46 N4 Fe2 -166.24(13) . . . . ?
C61 C62 C63 C64 0.5(3) . . . . ?
C62 C61 C66 C65 1.7(3) . . . . ?
C62 C63 C64 C65 1.0(4) . . . . ?
C63 C64 C65 C66 -1.2(4) . . . . ?
C64 C65 C66 C61 -0.1(3) . . . . ?
C66 C61 C62 C63 -1.9(3) . . . . ?
C67 C68 C69 C70 -2.2(3) . . . . ?
C67 C68 C76 C77 -131.1(2) . . . . ?
C67 C68 C76 C78 107.5(2) . . . . ?
C67 C72 C73 C74 -102.7(2) . . . . ?
C67 C72 C73 C75 135.3(2) . . . . ?
C68 C67 C72 C71 -1.8(3) . . . . ?
C68 C67 C72 C73 174.60(17) . . . . ?
C68 C67 N4 C46 99.0(2) . . . . ?
C68 C67 N4 Fe2 -97.06(19) . . . . ?
C68 C69 C70 C71 0.5(3) . . . . ?
C69 C68 C76 C77 52.2(2) . . . . ?
C69 C68 C76 C78 -69.3(2) . . . . ?
C69 C70 C71 C72 0.6(3) . . . . ?
C70 C71 C72 C67 0.1(3) . . . . ?
C70 C71 C72 C73 -176.60(18) . . . . ?
C71 C72 C73 C74 73.7(2) . . . . ?
C71 C72 C73 C75 -48.3(2) . . . . ?
C72 C67 C68 C69 2.9(3) . . . . ?
C72 C67 C68 C76 -173.87(18) . . . . ?
C72 C67 N4 C46 -82.4(2) . . . . ?
C72 C67 N4 Fe2 81.62(19) . . . . ?
C76 C68 C69 C70 174.77(19) . . . . ?
C79 C80 C81 C82 -1.8(3) . . . . ?
C79 C80 C88 C89 132.7(2) . . . . ?
C79 C80 C88 C90 -104.9(2) . . . . ?
C79 C84 C85 C86 -130.1(2) . . . . ?
C79 C84 C85 C87 106.7(2) . . . . ?
C80 C79 C84 C83 1.1(3) . . . . ?
C80 C79 C84 C85 -177.3(2) . . . . ?
C80 C79 N3 C48 -79.0(2) . . . . ?
C80 C79 N3 Fe2 112.05(18) . . . . ?
C80 C81 C82 C83 0.9(4) . . . . ?
C81 C80 C88 C89 -50.8(3) . . . . ?
C81 C80 C88 C90 71.7(2) . . . . ?
C81 C82 C83 C84 1.0(4) . . . . ?
C82 C83 C84 C79 -2.0(4) . . . . ?
C82 C83 C84 C85 176.5(2) . . . . ?
C83 C84 C85 C86 51.5(3) . . . . ?
C83 C84 C85 C87 -71.7(3) . . . . ?
C84 C79 C80 C81 0.7(3) . . . . ?
C84 C79 C80 C88 177.28(19) . . . . ?
C84 C79 N3 C48 103.7(2) . . . . ?
C84 C79 N3 Fe2 -65.2(2) . . . . ?
C88 C80 C81 C82 -178.5(2) . . . . ?
N3 C48 C49 C50 -72.7(2) . . . . ?
N3 C48 C49 C54 108.5(2) . . . . ?
N3 C79 C80 C81 -176.50(17) . . . . ?
N3 C79 C80 C88 0.1(3) . . . . ?
N3 C79 C84 C83 178.22(19) . . . . ?
N3 C79 C84 C85 -0.1(3) . . . . ?
N4 C46 C47 C48 16.7(3) . . . . ?
N4 C46 C47 C55 -166.29(18) . . . . ?
N4 C46 C61 C62 -73.3(2) . . . . ?
N4 C46 C61 C66 106.9(2) . . . . ?
N4 C67 C68 C69 -178.49(16) . . . . ?
N4 C67 C68 C76 4.8(3) . . . . ?
N4 C67 C72 C71 179.50(16) . . . . ?
N4 C67 C72 C73 -4.1(3) . . . . ?
